data_1506034
loop_
_publ_author_name
'Aaker\"oy, Christer B'
'Schultheiss, Nate'
'Desper, John'

_publ_section_title
;
 C-pentyltetra(3-pyridyl)cavitand: a versatile building block for the
 directed assembly of hydrogen-bonded heterodimeric capsules.
;
_journal_issue 12
_journal_name_full 'Organic letters'
_journal_page_first 2607
_journal_page_last 2610
_journal_paper_doi 10.1021/ol060922s
_journal_volume 8
_journal_year 2006
_chemical_formula_moiety
;
(C72 H76 N4 O8) (C2 H3 N)3
;
_chemical_formula_sum 'C78 H85 N7 O8'
_chemical_formula_weight 1248.53
_chemical_name_systematic
;
NS 1 pentyl calixarene + acetonitrile
;
_space_group_IT_number 96
_symmetry_cell_setting tetragonal
_symmetry_space_group_name_Hall 'P 4nw 2abw'
_symmetry_space_group_name_H-M 'P 43 21 2'
_atom_sites_solution_hydrogens geom
_atom_sites_solution_primary direct
_atom_sites_solution_secondary difmap
_audit_creation_method SHELXL-97
_cell_angle_alpha 90.00
_cell_angle_beta 90.00
_cell_angle_gamma 90.00
_cell_formula_units_Z 4
_cell_length_a 18.3708(7)
_cell_length_b 18.3708(7)
_cell_length_c 19.8745(15)
_cell_measurement_reflns_used 8302
_cell_measurement_temperature 100(2)
_cell_measurement_theta_max 27.80
_cell_measurement_theta_min 2.35
_cell_volume 6707.4(6)
_computing_cell_refinement 'Bruker XSCANS'
_computing_data_collection 'Bruker XSCANS'
_computing_data_reduction 'Bruker SHELXTL'
_computing_molecular_graphics 'Bruker SHELXTL'
_computing_publication_material 'Bruker SHELXTL'
_computing_structure_refinement 'SHELXL-97 (Sheldrick, 1997)'
_computing_structure_solution 'SHELXS-97 (Sheldrick, 1990)'
_diffrn_ambient_temperature 100(2)
_diffrn_measured_fraction_theta_full 0.978
_diffrn_measured_fraction_theta_max 0.978
_diffrn_measurement_device_type 'CCD area detector'
_diffrn_measurement_method 'phi and omega scans'
_diffrn_radiation_monochromator graphite
_diffrn_radiation_source 'fine-focus sealed tube'
_diffrn_radiation_type MoK\a
_diffrn_radiation_wavelength 0.71073
_diffrn_reflns_av_R_equivalents 0.0582
_diffrn_reflns_av_sigmaI/netI 0.0413
_diffrn_reflns_limit_h_max 23
_diffrn_reflns_limit_h_min -22
_diffrn_reflns_limit_k_max 24
_diffrn_reflns_limit_k_min -11
_diffrn_reflns_limit_l_max 26
_diffrn_reflns_limit_l_min -25
_diffrn_reflns_number 30563
_diffrn_reflns_theta_full 28.31
_diffrn_reflns_theta_max 28.31
_diffrn_reflns_theta_min 1.87
_exptl_absorpt_coefficient_mu 0.080
_exptl_absorpt_correction_type none
_exptl_crystal_colour colorless
_exptl_crystal_density_diffrn 1.236
_exptl_crystal_density_method 'not measured'
_exptl_crystal_description prism
_exptl_crystal_F_000 2664
_exptl_crystal_size_max 0.24
_exptl_crystal_size_mid 0.10
_exptl_crystal_size_min 0.10
_refine_diff_density_max 0.362
_refine_diff_density_min -0.219
_refine_diff_density_rms 0.049
_refine_ls_extinction_method none
_refine_ls_goodness_of_fit_ref 1.059
_refine_ls_hydrogen_treatment mixed
_refine_ls_matrix_type full
_refine_ls_number_parameters 486
_refine_ls_number_reflns 4615
_refine_ls_number_restraints 34
_refine_ls_restrained_S_all 1.078
_refine_ls_R_factor_all 0.0744
_refine_ls_R_factor_gt 0.0514
_refine_ls_shift/su_max 0.000
_refine_ls_shift/su_mean 0.000
_refine_ls_structure_factor_coef Fsqd
_refine_ls_weighting_details 'calc w=1/[\s^2^(Fo^2^)+(0.0700P)^2^+2.0000P] where P=(Fo^2^+2Fc^2^)/3'
_refine_ls_weighting_scheme calc
_refine_ls_wR_factor_gt 0.1234
_refine_ls_wR_factor_ref 0.1353
_reflns_number_gt 3614
_reflns_number_total 4615
_reflns_threshold_expression >2sigma(I)
_cod_data_source_file ol060922ssi20060416_122601.cif
_cod_data_source_block 2a
_cod_depositor_comments
;
The following automatic conversions were performed:

'_symmetry_cell_setting' value 'Tetragonal' changed to 'tetragonal'
according to /home/saulius/struct/CIF-dictionaries/cif_core.dic
dictionary named 'cif_core.dic' version 2.4.1 from 2010-06-29.

Automatic conversion script
Id: cif_fix_values 1715 2011-07-08 13:25:40Z adriana 
;
_cod_original_sg_symbol_H-M P4(3)2(1)2
_cod_database_code 1506034

loop_
_symmetry_equiv_pos_as_xyz
'x, y, z'
'-x, -y, z+1/2'
'-y+1/2, x+1/2, z+3/4'
'y+1/2, -x+1/2, z+1/4'
'-x+1/2, y+1/2, -z+3/4'
'x+1/2, -y+1/2, -z+1/4'
'y, x, -z'
'-y, -x, -z+1/2'

loop_
_atom_site_label
_atom_site_type_symbol
_atom_site_fract_x
_atom_site_fract_y
_atom_site_fract_z
_atom_site_U_iso_or_equiv
_atom_site_adp_type
_atom_site_occupancy
_atom_site_symmetry_multiplicity
_atom_site_calc_flag
_atom_site_refinement_flags
_atom_site_disorder_assembly
_atom_site_disorder_group
N1S N 0.39231(19) 0.60769(19) 0.2500 0.0478(11) Uani 1 2 d S A 1
C1S C 0.3478(2) 0.6522(2) 0.2500 0.0407(12) Uani 1 2 d SD A 1
C2S C 0.2927(2) 0.7073(2) 0.2500 0.0540(16) Uani 1 2 d SD A 1
H2A H 0.292(6) 0.731(6) 0.294(3) 0.081 Uiso 0.50 1 d PD B 1
H2B H 0.2458(14) 0.6843(15) 0.240(8) 0.081 Uiso 0.50 1 d PD C 1
H2C H 0.304(5) 0.743(5) 0.215(5) 0.081 Uiso 0.50 1 d PD D 1
N2S N 0.09723(19) 0.09723(19) 0.0000 0.0538(13) Uani 1 2 d S E 2
C3S C 0.1669(4) 0.1128(3) -0.0055(4) 0.0336(15) Uani 0.50 1 d PD E 2
C4S C 0.2332(4) 0.1249(4) -0.0144(4) 0.0383(17) Uani 0.50 1 d PD E 2
H4A H 0.2669(8) 0.0830(12) -0.005(3) 0.057 Uiso 0.50 1 d PD F 2
H4B H 0.2552(12) 0.165(2) 0.013(2) 0.057 Uiso 0.50 1 d PD G 2
H4C H 0.2476(11) 0.139(3) -0.0613(9) 0.057 Uiso 0.50 1 d PD H 2
N3S N 0.2837(4) 0.1384(4) -0.0386(4) 0.0471(17) Uani 0.50 1 d P I 3
C5S C 0.2901(4) 0.1962(4) -0.0161(3) 0.0348(16) Uani 0.50 1 d PD I 3
C6S C 0.2992(5) 0.2675(5) 0.0113(5) 0.056(3) Uani 0.50 1 d PD I 3
H6A H 0.3473(16) 0.2858(18) -0.001(3) 0.084 Uiso 0.50 1 d PD J 3
H6B H 0.261(2) 0.2993(12) -0.007(3) 0.084 Uiso 0.50 1 d PD K 3
H6C H 0.295(4) 0.2646(13) 0.0603(6) 0.084 Uiso 0.50 1 d PD L 3
C11 C 0.58643(16) 0.39858(17) 0.05326(13) 0.0225(6) Uani 1 1 d . . .
C12 C 0.51552(17) 0.37886(17) 0.07148(14) 0.0229(6) Uani 1 1 d . . .
O12 O 0.49073(11) 0.31045(11) 0.05177(9) 0.0234(5) Uani 1 1 d . . .
C13 C 0.46873(16) 0.42703(16) 0.10457(13) 0.0212(6) Uani 1 1 d . N .
C14 C 0.49518(16) 0.49658(17) 0.11853(12) 0.0218(6) Uani 1 1 d . . .
H14 H 0.4645 0.5300 0.1415 0.026 Uiso 1 1 calc R . .
C15 C 0.56452(17) 0.51883(17) 0.10013(14) 0.0218(6) Uani 1 1 d . . .
C16 C 0.60938(16) 0.46860(17) 0.06773(14) 0.0219(6) Uani 1 1 d . . .
O16 O 0.67811(12) 0.48964(12) 0.04511(9) 0.0245(5) Uani 1 1 d . . .
C21 C 0.43267(15) 0.25183(16) 0.25640(15) 0.0223(6) Uani 1 1 d . . .
C22 C 0.42873(16) 0.29156(17) 0.31604(14) 0.0221(6) Uani 1 1 d . . .
O22 O 0.43969(12) 0.25535(12) 0.37626(10) 0.0239(5) Uani 1 1 d . . .
C23 C 0.40953(16) 0.36549(17) 0.31709(14) 0.0216(6) Uani 1 1 d . . .
C24 C 0.39795(15) 0.40002(16) 0.25572(14) 0.0218(6) Uani 1 1 d . . .
H24 H 0.3864 0.4504 0.2553 0.026 Uiso 1 1 calc R . .
C25 C 0.40283(16) 0.36286(17) 0.19478(14) 0.0217(6) Uani 1 1 d . N .
C26 C 0.41983(16) 0.28914(17) 0.19615(14) 0.0216(6) Uani 1 1 d . . .
O26 O 0.42294(11) 0.25030(12) 0.13597(10) 0.0244(5) Uani 1 1 d . . .
N31 N 0.69240(19) 0.3017(2) -0.08171(17) 0.0483(8) Uani 1 1 d . . .
C32 C 0.64612(19) 0.34373(19) -0.04843(16) 0.0328(7) Uani 1 1 d . . .
H32 H 0.6163 0.3753 -0.0744 0.039 Uiso 1 1 calc R . .
C33 C 0.63729(17) 0.34572(16) 0.02025(15) 0.0243(6) Uani 1 1 d . . .
C34 C 0.6787(2) 0.2980(2) 0.0574(2) 0.0457(10) Uani 1 1 d . . .
H34 H 0.6745 0.2962 0.1050 0.055 Uiso 1 1 calc R . .
C35 C 0.7268(2) 0.2523(2) 0.0237(3) 0.0583(13) Uani 1 1 d . . .
H35 H 0.7558 0.2184 0.0479 0.070 Uiso 1 1 calc R . .
C36 C 0.7319(2) 0.2569(2) -0.0450(2) 0.0501(11) Uani 1 1 d . . .
H36 H 0.7657 0.2262 -0.0673 0.060 Uiso 1 1 calc R . .
N41 N 0.40270(16) 0.05305(15) 0.22138(14) 0.0301(6) Uani 1 1 d . . .
C42 C 0.39670(18) 0.12554(18) 0.22415(15) 0.0258(7) Uani 1 1 d . . .
H42 H 0.3558 0.1471 0.2028 0.031 Uiso 1 1 calc R . .
C43 C 0.44613(17) 0.17186(16) 0.25609(14) 0.0232(6) Uani 1 1 d . . .
C44 C 0.50583(18) 0.13918(18) 0.28635(16) 0.0286(7) Uani 1 1 d . . .
H44 H 0.5417 0.1681 0.3081 0.034 Uiso 1 1 calc R . .
C45 C 0.51282(19) 0.06443(19) 0.28459(17) 0.0321(7) Uani 1 1 d . . .
H45 H 0.5529 0.0412 0.3059 0.038 Uiso 1 1 calc R . .
C46 C 0.46072(18) 0.02383(18) 0.25150(18) 0.0319(7) Uani 1 1 d . . .
H46 H 0.4664 -0.0275 0.2501 0.038 Uiso 1 1 calc R . .
C51 C 0.39390(16) 0.40181(17) 0.12693(13) 0.0225(6) Uani 1 1 d . . .
H51 H 0.3771 0.3646 0.0937 0.027 Uiso 1 1 calc R M 1
C52A C 0.33670(17) 0.46270(18) 0.12775(15) 0.0252(7) Uani 0.894(4) 1 d P N 1
H52A H 0.3525 0.5012 0.1594 0.030 Uiso 0.894(4) 1 calc PR N 1
H52B H 0.3337 0.4847 0.0824 0.030 Uiso 0.894(4) 1 calc PR N 1
C53A C 0.2610(2) 0.4358(3) 0.1485(2) 0.0282(10) Uani 0.894(4) 1 d P N 1
H53A H 0.2629 0.4187 0.1957 0.034 Uiso 0.894(4) 1 calc PR N 1
H53B H 0.2475 0.3938 0.1199 0.034 Uiso 0.894(4) 1 calc PR N 1
C54A C 0.2015(2) 0.4945(2) 0.14232(19) 0.0281(8) Uani 0.894(4) 1 d P N 1
H54A H 0.1573 0.4773 0.1661 0.034 Uiso 0.894(4) 1 calc PR N 1
H54B H 0.2184 0.5392 0.1653 0.034 Uiso 0.894(4) 1 calc PR N 1
C55A C 0.1810(2) 0.5137(2) 0.07066(18) 0.0321(9) Uani 0.894(4) 1 d P N 1
H55A H 0.1628 0.4694 0.0477 0.039 Uiso 0.894(4) 1 calc PR N 1
H55B H 0.2251 0.5303 0.0465 0.039 Uiso 0.894(4) 1 calc PR N 1
C56A C 0.1230(2) 0.5730(2) 0.0665(2) 0.0409(10) Uani 0.894(4) 1 d P N 1
H56A H 0.1182 0.5894 0.0198 0.061 Uiso 0.894(4) 1 calc PR N 1
H56B H 0.1373 0.6142 0.0949 0.061 Uiso 0.894(4) 1 calc PR N 1
H56C H 0.0763 0.5536 0.0821 0.061 Uiso 0.894(4) 1 calc PR N 1
C52B C 0.33670(17) 0.46270(18) 0.12775(15) 0.0252(7) Uani 0.106(4) 1 d PD N 2
H52C H 0.3480 0.4951 0.1662 0.030 Uiso 0.106(4) 1 calc PR N 2
H52D H 0.3431 0.4918 0.0862 0.030 Uiso 0.106(4) 1 calc PR N 2
C53B C 0.2561(5) 0.4418(13) 0.133(3) 0.0282(10) Uani 0.106(4) 1 d PD N 2
H53C H 0.2446 0.4263 0.1792 0.034 Uiso 0.106(4) 1 calc PR N 2
H53D H 0.2458 0.4005 0.1022 0.034 Uiso 0.106(4) 1 calc PR N 2
C54B C 0.2081(6) 0.5075(13) 0.1133(17) 0.0281(8) Uani 0.106(4) 1 d PD N 2
H54C H 0.2242 0.5511 0.1386 0.034 Uiso 0.106(4) 1 calc PR N 2
H54D H 0.2136 0.5178 0.0647 0.034 Uiso 0.106(4) 1 calc PR N 2
C55B C 0.1276(7) 0.4919(14) 0.1292(15) 0.0321(9) Uani 0.106(4) 1 d PD N 2
H55C H 0.1222 0.4800 0.1776 0.039 Uiso 0.106(4) 1 calc PR N 2
H55D H 0.1109 0.4493 0.1028 0.039 Uiso 0.106(4) 1 calc PR N 2
C56B C 0.0804(10) 0.5588(16) 0.1118(19) 0.0409(10) Uani 0.106(4) 1 d PD N 2
H56D H 0.0767 0.5636 0.0628 0.061 Uiso 0.106(4) 1 calc PR N 2
H56E H 0.1029 0.6027 0.1306 0.061 Uiso 0.106(4) 1 calc PR N 2
H56F H 0.0316 0.5526 0.1310 0.061 Uiso 0.106(4) 1 calc PR N 2
C57 C 0.48994(17) 0.25418(17) 0.10145(14) 0.0251(6) Uani 1 1 d . . .
H57A H 0.4996 0.2068 0.0794 0.030 Uiso 1 1 calc R . .
H57B H 0.5295 0.2631 0.1343 0.030 Uiso 1 1 calc R . .
C61 C 0.40576(16) 0.40645(17) 0.38386(13) 0.0227(6) Uani 1 1 d . . .
H61 H 0.3934 0.3700 0.4194 0.027 Uiso 1 1 calc R . .
C62 C 0.34694(17) 0.46582(18) 0.38623(15) 0.0254(7) Uani 1 1 d . . .
H62A H 0.3553 0.4967 0.4263 0.030 Uiso 1 1 calc R . .
H62B H 0.3519 0.4971 0.3459 0.030 Uiso 1 1 calc R . .
C63 C 0.26947(18) 0.4358(2) 0.38891(17) 0.0326(8) Uani 1 1 d . . .
H63A H 0.2603 0.4064 0.3480 0.039 Uiso 1 1 calc R . .
H63B H 0.2647 0.4032 0.4284 0.039 Uiso 1 1 calc R . .
C64 C 0.21264(18) 0.4957(2) 0.39363(16) 0.0348(8) Uani 1 1 d . . .
H64A H 0.1661 0.4741 0.4089 0.042 Uiso 1 1 calc R . .
H64B H 0.2283 0.5313 0.4281 0.042 Uiso 1 1 calc R . .
C65 C 0.1995(2) 0.5358(2) 0.32784(17) 0.0350(8) Uani 1 1 d . . .
H65A H 0.1806 0.5010 0.2941 0.042 Uiso 1 1 calc R . .
H65B H 0.2464 0.5550 0.3110 0.042 Uiso 1 1 calc R . .
C66 C 0.1456(2) 0.5987(2) 0.33523(19) 0.0422(9) Uani 1 1 d . . .
H66A H 0.1397 0.6232 0.2917 0.063 Uiso 1 1 calc R . .
H66B H 0.1641 0.6335 0.3684 0.063 Uiso 1 1 calc R . .
H66C H 0.0985 0.5798 0.3502 0.063 Uiso 1 1 calc R . .
C67 C 0.50868(17) 0.26454(17) 0.40755(14) 0.0243(6) Uani 1 1 d . . .
H67A H 0.5222 0.2186 0.4305 0.036 Uiso 1 1 calc R . .
H67B H 0.5456 0.2741 0.3724 0.036 Uiso 1 1 calc R . .

loop_
_atom_site_aniso_label
_atom_site_aniso_U_11
_atom_site_aniso_U_22
_atom_site_aniso_U_33
_atom_site_aniso_U_23
_atom_site_aniso_U_13
_atom_site_aniso_U_12
N1S 0.0471(18) 0.0471(18) 0.049(3) 0.0002(17) 0.0002(17) 0.000(2)
C1S 0.0468(19) 0.0468(19) 0.028(2) 0.0019(17) 0.0019(17) 0.000(3)
C2S 0.064(2) 0.064(2) 0.035(3) 0.008(2) 0.008(2) 0.020(3)
N2S 0.0566(19) 0.0566(19) 0.048(3) 0.013(2) -0.013(2) -0.014(3)
C3S 0.044(4) 0.024(3) 0.033(3) 0.006(3) -0.004(3) 0.010(3)
C4S 0.024(4) 0.026(4) 0.065(5) -0.005(3) -0.002(4) 0.005(3)
N3S 0.044(4) 0.039(4) 0.058(4) -0.006(3) -0.015(3) 0.007(3)
C5S 0.031(4) 0.036(4) 0.037(4) 0.005(3) -0.002(3) -0.004(3)
C6S 0.058(6) 0.066(7) 0.044(6) -0.016(5) -0.003(4) -0.025(6)
C11 0.0251(16) 0.0271(16) 0.0152(11) 0.0013(11) -0.0016(11) 0.0036(12)
C12 0.0250(15) 0.0260(16) 0.0176(13) 0.0018(11) -0.0028(12) -0.0009(13)
O12 0.0273(12) 0.0239(11) 0.0191(9) -0.0017(8) -0.0007(8) -0.0012(9)
C13 0.0248(16) 0.0252(16) 0.0138(12) 0.0007(11) -0.0040(11) 0.0015(12)
C14 0.0249(16) 0.0252(16) 0.0151(11) -0.0001(11) -0.0001(11) 0.0069(11)
C15 0.0256(16) 0.0237(15) 0.0160(12) 0.0035(11) -0.0025(11) 0.0022(12)
C16 0.0217(15) 0.0277(16) 0.0165(12) 0.0006(12) 0.0004(11) 0.0000(12)
O16 0.0272(12) 0.0291(12) 0.0171(9) 0.0014(8) 0.0009(8) -0.0022(9)
C21 0.0167(14) 0.0269(16) 0.0234(13) 0.0016(13) 0.0006(12) -0.0013(12)
C22 0.0174(14) 0.0277(16) 0.0212(13) 0.0028(12) 0.0006(11) -0.0036(12)
O22 0.0264(12) 0.0260(11) 0.0192(9) 0.0028(8) 0.0010(8) -0.0032(9)
C23 0.0171(14) 0.0269(16) 0.0209(13) -0.0009(12) 0.0011(11) 0.0006(12)
C24 0.0166(14) 0.0260(16) 0.0228(13) -0.0013(12) 0.0027(12) -0.0011(11)
C25 0.0176(14) 0.0277(16) 0.0199(13) 0.0017(12) -0.0012(11) -0.0023(12)
C26 0.0181(15) 0.0252(16) 0.0216(13) -0.0018(12) 0.0011(11) -0.0016(12)
O26 0.0264(11) 0.0266(11) 0.0202(10) -0.0029(8) -0.0004(8) -0.0032(9)
N31 0.0373(19) 0.054(2) 0.0536(19) -0.0199(17) 0.0111(16) 0.0008(16)
C32 0.0309(19) 0.036(2) 0.0314(16) -0.0093(15) 0.0042(14) -0.0015(14)
C33 0.0218(16) 0.0212(16) 0.0300(15) -0.0010(12) 0.0031(12) -0.0010(12)
C34 0.039(2) 0.051(2) 0.047(2) 0.0152(19) 0.0069(17) 0.0148(18)
C35 0.036(2) 0.038(2) 0.101(4) 0.021(2) 0.004(2) 0.0128(18)
C36 0.035(2) 0.038(2) 0.078(3) -0.025(2) 0.018(2) -0.0061(17)
N41 0.0317(16) 0.0278(15) 0.0309(13) -0.0023(11) 0.0023(12) -0.0043(12)
C42 0.0245(16) 0.0293(17) 0.0236(13) -0.0002(12) 0.0019(12) -0.0023(13)
C43 0.0269(16) 0.0239(15) 0.0188(13) 0.0004(12) 0.0044(12) -0.0014(12)
C44 0.0282(18) 0.0274(17) 0.0303(15) -0.0052(13) 0.0003(13) -0.0007(13)
C45 0.0287(18) 0.0318(18) 0.0357(17) -0.0009(14) -0.0037(14) 0.0057(14)
C46 0.0359(18) 0.0245(16) 0.0353(16) -0.0015(15) 0.0084(15) -0.0001(14)
C51 0.0243(16) 0.0257(16) 0.0175(12) -0.0019(11) -0.0019(11) 0.0009(12)
C52A 0.0256(16) 0.0281(17) 0.0218(14) -0.0006(12) -0.0018(12) 0.0049(13)
C53A 0.0251(17) 0.035(2) 0.025(3) 0.0006(15) -0.0076(14) 0.0061(15)
C54A 0.0244(18) 0.040(2) 0.0198(17) -0.0001(17) -0.0013(14) 0.0062(16)
C55A 0.028(2) 0.042(2) 0.0261(17) -0.0001(16) -0.0024(14) 0.0055(17)
C56A 0.031(2) 0.042(2) 0.050(2) 0.001(2) -0.0053(18) 0.0077(18)
C52B 0.0256(16) 0.0281(17) 0.0218(14) -0.0006(12) -0.0018(12) 0.0049(13)
C53B 0.0251(17) 0.035(2) 0.025(3) 0.0006(15) -0.0076(14) 0.0061(15)
C54B 0.0244(18) 0.040(2) 0.0198(17) -0.0001(17) -0.0013(14) 0.0062(16)
C55B 0.028(2) 0.042(2) 0.0261(17) -0.0001(16) -0.0024(14) 0.0055(17)
C56B 0.031(2) 0.042(2) 0.050(2) 0.001(2) -0.0053(18) 0.0077(18)
C57 0.0279(17) 0.0241(16) 0.0233(13) 0.0003(12) 0.0011(12) 0.0021(13)
C61 0.0220(16) 0.0285(17) 0.0178(12) 0.0009(12) 0.0038(11) 0.0003(12)
C62 0.0256(16) 0.0304(17) 0.0201(13) -0.0016(12) 0.0036(12) 0.0034(13)
C63 0.0265(18) 0.039(2) 0.0322(16) -0.0021(15) 0.0046(14) 0.0050(14)
C64 0.0258(17) 0.050(2) 0.0284(15) -0.0070(15) 0.0023(14) 0.0066(15)
C65 0.0297(19) 0.043(2) 0.0324(17) -0.0055(15) 0.0035(14) 0.0039(16)
C66 0.032(2) 0.048(2) 0.047(2) -0.0091(18) -0.0053(16) 0.0095(17)
C67 0.0280(17) 0.0236(16) 0.0213(13) 0.0022(12) -0.0003(12) 0.0018(13)

loop_
_atom_type_symbol
_atom_type_description
_atom_type_scat_dispersion_real
_atom_type_scat_dispersion_imag
_atom_type_scat_source
C C 0.0033 0.0016 'International Tables Vol C Tables 4.2.6.8 and 6.1.1.4'
H H 0.0000 0.0000 'International Tables Vol C Tables 4.2.6.8 and 6.1.1.4'
N N 0.0061 0.0033 'International Tables Vol C Tables 4.2.6.8 and 6.1.1.4'
O O 0.0106 0.0060 'International Tables Vol C Tables 4.2.6.8 and 6.1.1.4'

loop_
_geom_angle_atom_site_label_1
_geom_angle_atom_site_label_2
_geom_angle_atom_site_label_3
_geom_angle
_geom_angle_site_symmetry_1
_geom_angle_site_symmetry_3
N1S C1S C2S 180.0(5) . .
C1S C2S H2A 108.6(10) . .
C1S C2S H2B 108.4(10) . .
H2A C2S H2B 110.5(11) . .
C1S C2S H2C 108.5(10) . .
H2A C2S H2C 110.5(11) . .
H2B C2S H2C 110.3(11) . .
C4S C3S N2S 176.1(7) . .
C3S C4S H4A 115.9(10) . .
C3S C4S H4B 116.5(10) . .
H4A C4S H4B 102.1(10) . .
C3S C4S H4C 115.7(10) . .
H4A C4S H4C 102.1(10) . .
H4B C4S H4C 102.3(10) . .
N3S C5S C6S 179.0(9) . .
C5S C6S H6A 108.9(10) . .
C5S C6S H6B 108.8(10) . .
H6A C6S H6B 110.2(12) . .
C5S C6S H6C 108.7(10) . .
H6A C6S H6C 110.0(11) . .
H6B C6S H6C 110.2(11) . .
C16 C11 C12 118.1(3) . .
C16 C11 C33 120.2(3) . .
C12 C11 C33 121.7(3) . .
O12 C12 C13 120.2(3) . .
O12 C12 C11 117.7(3) . .
C13 C12 C11 122.0(3) . .
C12 O12 C57 117.5(2) . .
C14 C13 C12 117.3(3) . .
C14 C13 C51 122.5(3) . .
C12 C13 C51 120.1(3) . .
C15 C14 C13 122.5(3) . .
C15 C14 H14 118.7 . .
C13 C14 H14 118.7 . .
C14 C15 C16 118.0(3) . .
C14 C15 C61 122.4(3) . 8_665
C16 C15 C61 119.5(3) . 8_665
C11 C16 C15 122.1(3) . .
C11 C16 O16 117.8(3) . .
C15 C16 O16 120.0(3) . .
C16 O16 C67 117.8(2) . 8_665
C22 C21 C26 117.5(3) . .
C22 C21 C43 121.9(3) . .
C26 C21 C43 120.5(3) . .
O22 C22 C21 118.4(3) . .
O22 C22 C23 119.3(3) . .
C21 C22 C23 122.2(3) . .
C22 O22 C67 116.8(2) . .
C24 C23 C22 117.8(3) . .
C24 C23 C61 122.0(3) . .
C22 C23 C61 120.1(3) . .
C23 C24 C25 121.9(3) . .
C23 C24 H24 119.0 . .
C25 C24 H24 119.0 . .
C26 C25 C24 118.4(3) . .
C26 C25 C51 119.7(3) . .
C24 C25 C51 121.9(3) . .
C25 C26 O26 119.4(3) . .
C25 C26 C21 122.1(3) . .
O26 C26 C21 118.5(3) . .
C26 O26 C57 115.3(2) . .
C36 N31 C32 116.1(3) . .
N31 C32 C33 125.9(4) . .
N31 C32 H32 117.0 . .
C33 C32 H32 117.0 . .
C32 C33 C34 116.8(3) . .
C32 C33 C11 121.7(3) . .
C34 C33 C11 121.5(3) . .
C33 C34 C35 118.5(4) . .
C33 C34 H34 120.8 . .
C35 C34 H34 120.8 . .
C36 C35 C34 119.1(4) . .
C36 C35 H35 120.5 . .
C34 C35 H35 120.5 . .
N31 C36 C35 123.6(4) . .
N31 C36 H36 118.2 . .
C35 C36 H36 118.2 . .
C46 N41 C42 116.6(3) . .
N41 C42 C43 124.9(3) . .
N41 C42 H42 117.6 . .
C43 C42 H42 117.6 . .
C44 C43 C42 116.6(3) . .
C44 C43 C21 123.8(3) . .
C42 C43 C21 119.6(3) . .
C45 C44 C43 119.6(3) . .
C45 C44 H44 120.2 . .
C43 C44 H44 120.2 . .
C44 C45 C46 119.0(3) . .
C44 C45 H45 120.5 . .
C46 C45 H45 120.5 . .
N41 C46 C45 123.4(3) . .
N41 C46 H46 118.3 . .
C45 C46 H46 118.3 . .
C13 C51 C52A 113.6(3) . .
C13 C51 C25 107.6(2) . .
C52A C51 C25 113.8(2) . .
C13 C51 H51 107.1 . .
C52A C51 H51 107.1 . .
C25 C51 H51 107.1 . .
C53A C52A C51 112.9(3) . .
C53A C52A H52A 109.0 . .
C51 C52A H52A 109.0 . .
C53A C52A H52B 109.0 . .
C51 C52A H52B 109.0 . .
H52A C52A H52B 107.8 . .
C52A C53A C54A 113.4(3) . .
C52A C53A H53A 108.9 . .
C54A C53A H53A 108.9 . .
C52A C53A H53B 108.9 . .
C54A C53A H53B 108.9 . .
H53A C53A H53B 107.7 . .
C55A C54A C53A 114.4(3) . .
C55A C54A H54A 108.7 . .
C53A C54A H54A 108.7 . .
C55A C54A H54B 108.7 . .
C53A C54A H54B 108.7 . .
H54A C54A H54B 107.6 . .
C54A C55A C56A 113.0(3) . .
C54A C55A H55A 109.0 . .
C56A C55A H55A 109.0 . .
C54A C55A H55B 109.0 . .
C56A C55A H55B 109.0 . .
H55A C55A H55B 107.8 . .
C54B C53B H53C 109.7 . .
C54B C53B H53D 109.7 . .
H53C C53B H53D 108.2 . .
C55B C54B C53B 110.5(10) . .
C55B C54B H54C 109.5 . .
C53B C54B H54C 109.5 . .
C55B C54B H54D 109.5 . .
C53B C54B H54D 109.5 . .
H54C C54B H54D 108.1 . .
C54B C55B C56B 110.1(10) . .
C54B C55B H55C 109.6 . .
C56B C55B H55C 109.6 . .
C54B C55B H55D 109.6 . .
C56B C55B H55D 109.6 . .
H55C C55B H55D 108.1 . .
C55B C56B H56D 109.5 . .
C55B C56B H56E 109.5 . .
H56D C56B H56E 109.5 . .
C55B C56B H56F 109.5 . .
H56D C56B H56F 109.5 . .
H56E C56B H56F 109.5 . .
O26 C57 O12 112.4(2) . .
O26 C57 H57A 109.1 . .
O12 C57 H57A 109.1 . .
O26 C57 H57B 109.1 . .
O12 C57 H57B 109.1 . .
H57A C57 H57B 107.9 . .
C15 C61 C23 108.3(2) 8_665 .
C15 C61 C62 112.7(3) 8_665 .
C23 C61 C62 114.1(2) . .
C15 C61 H61 107.1 8_665 .
C23 C61 H61 107.1 . .
C62 C61 H61 107.1 . .
C63 C62 C61 113.6(3) . .
C63 C62 H62A 108.9 . .
C61 C62 H62A 108.9 . .
C63 C62 H62B 108.9 . .
C61 C62 H62B 108.9 . .
H62A C62 H62B 107.7 . .
C64 C63 C62 112.3(3) . .
C64 C63 H63A 109.1 . .
C62 C63 H63A 109.1 . .
C64 C63 H63B 109.1 . .
C62 C63 H63B 109.1 . .
H63A C63 H63B 107.9 . .
C65 C64 C63 114.0(3) . .
C65 C64 H64A 108.7 . .
C63 C64 H64A 108.7 . .
C65 C64 H64B 108.7 . .
C63 C64 H64B 108.7 . .
H64A C64 H64B 107.6 . .
C64 C65 C66 112.7(3) . .
C64 C65 H65A 109.0 . .
C66 C65 H65A 109.0 . .
C64 C65 H65B 109.0 . .
C66 C65 H65B 109.0 . .
H65A C65 H65B 107.8 . .
C65 C66 H66A 109.5 . .
C65 C66 H66B 109.5 . .
H66A C66 H66B 109.5 . .
C65 C66 H66C 109.5 . .
H66A C66 H66C 109.5 . .
H66B C66 H66C 109.5 . .
O16 C67 O22 113.5(2) 8_665 .
O16 C67 H67A 108.9 8_665 .
O22 C67 H67A 108.9 . .
O16 C67 H67B 108.9 8_665 .
O22 C67 H67B 108.9 . .
H67A C67 H67B 107.7 . .

loop_
_geom_bond_atom_site_label_1
_geom_bond_atom_site_label_2
_geom_bond_distance
_geom_bond_site_symmetry_2
N1S C1S 1.157(7) .
C1S C2S 1.431(7) .
C2S H2A 0.977(5) .
C2S H2B 0.978(5) .
C2S H2C 0.978(5) .
N2S C3S 1.316(7) .
C3S C4S 1.250(8) .
C4S H4A 1.005(5) .
C4S H4B 1.004(5) .
C4S H4C 1.005(5) .
N3S C5S 1.159(9) .
C5S C6S 1.428(10) .
C6S H6A 0.978(5) .
C6S H6B 0.978(5) .
C6S H6C 0.978(5) .
C11 C16 1.384(4) .
C11 C12 1.400(4) .
C11 C33 1.499(4) .
C12 O12 1.393(4) .
C12 C13 1.398(4) .
O12 C57 1.430(4) .
C13 C14 1.395(4) .
C13 C51 1.517(4) .
C14 C15 1.387(4) .
C14 H14 0.9500 .
C15 C16 1.395(4) .
C15 C61 1.518(4) 8_665
C16 O16 1.395(4) .
O16 C67 1.413(4) 8_665
C21 C22 1.394(4) .
C21 C26 1.400(4) .
C21 C43 1.490(4) .
C22 O22 1.384(3) .
C22 C23 1.403(4) .
O22 C67 1.422(4) .
C23 C24 1.391(4) .
C23 C61 1.527(4) .
C24 C25 1.393(4) .
C24 H24 0.9500 .
C25 C26 1.390(4) .
C25 C51 1.535(4) .
C26 O26 1.394(3) .
O26 C57 1.411(4) .
N31 C36 1.317(6) .
N31 C32 1.325(4) .
C32 C33 1.375(4) .
C32 H32 0.9500 .
C33 C34 1.377(5) .
C34 C35 1.391(6) .
C34 H34 0.9500 .
C35 C36 1.370(7) .
C35 H35 0.9500 .
C36 H36 0.9500 .
N41 C46 1.335(4) .
N41 C42 1.338(4) .
C42 C43 1.397(4) .
C42 H42 0.9500 .
C43 C44 1.387(4) .
C44 C45 1.380(5) .
C44 H44 0.9500 .
C45 C46 1.380(5) .
C45 H45 0.9500 .
C46 H46 0.9500 .
C51 C52A 1.535(4) .
C51 H51 1.0000 .
C52A C53A 1.533(5) .
C52A H52A 0.9900 .
C52A H52B 0.9900 .
C53A C54A 1.540(5) .
C53A H53A 0.9900 .
C53A H53B 0.9900 .
C54A C55A 1.514(5) .
C54A H54A 0.9900 .
C54A H54B 0.9900 .
C55A C56A 1.527(5) .
C55A H55A 0.9900 .
C55A H55B 0.9900 .
C56A H56A 0.9800 .
C56A H56B 0.9800 .
C56A H56C 0.9800 .
C53B C54B 1.544(10) .
C53B H53C 0.9900 .
C53B H53D 0.9900 .
C54B C55B 1.539(10) .
C54B H54C 0.9900 .
C54B H54D 0.9900 .
C55B C56B 1.544(10) .
C55B H55C 0.9900 .
C55B H55D 0.9900 .
C56B H56D 0.9800 .
C56B H56E 0.9800 .
C56B H56F 0.9800 .
C57 H57A 0.9900 .
C57 H57B 0.9900 .
C61 C15 1.518(4) 8_665
C61 C62 1.536(4) .
C61 H61 1.0000 .
C62 C63 1.527(5) .
C62 H62A 0.9900 .
C62 H62B 0.9900 .
C63 C64 1.521(5) .
C63 H63A 0.9900 .
C63 H63B 0.9900 .
C64 C65 1.520(5) .
C64 H64A 0.9900 .
C64 H64B 0.9900 .
C65 C66 1.529(5) .
C65 H65A 0.9900 .
C65 H65B 0.9900 .
C66 H66A 0.9800 .
C66 H66B 0.9800 .
C66 H66C 0.9800 .
C67 O16 1.413(4) 8_665
C67 H67A 0.9900 .
C67 H67B 0.9900 .

loop_
_geom_torsion_atom_site_label_1
_geom_torsion_atom_site_label_2
_geom_torsion_atom_site_label_3
_geom_torsion_atom_site_label_4
_geom_torsion
_geom_torsion_site_symmetry_1
_geom_torsion_site_symmetry_4
C16 C11 C12 O12 174.7(2) . .
C33 C11 C12 O12 -6.5(4) . .
C16 C11 C12 C13 -1.3(4) . .
C33 C11 C12 C13 177.5(3) . .
C13 C12 O12 C57 -82.1(3) . .
C11 C12 O12 C57 101.8(3) . .
O12 C12 C13 C14 -175.4(2) . .
C11 C12 C13 C14 0.5(4) . .
O12 C12 C13 C51 7.7(4) . .
C11 C12 C13 C51 -176.4(2) . .
C12 C13 C14 C15 0.8(4) . .
C51 C13 C14 C15 177.7(3) . .
C13 C14 C15 C16 -1.4(4) . .
C13 C14 C15 C61 -179.2(3) . 8_665
C12 C11 C16 C15 0.7(4) . .
C33 C11 C16 C15 -178.1(3) . .
C12 C11 C16 O16 -175.4(2) . .
C33 C11 C16 O16 5.8(4) . .
C14 C15 C16 C11 0.6(4) . .
C61 C15 C16 C11 178.5(3) 8_665 .
C14 C15 C16 O16 176.6(2) . .
C61 C15 C16 O16 -5.5(4) 8_665 .
C11 C16 O16 C67 -102.4(3) . 8_665
C15 C16 O16 C67 81.4(3) . 8_665
C26 C21 C22 O22 178.6(3) . .
C43 C21 C22 O22 1.8(4) . .
C26 C21 C22 C23 2.8(4) . .
C43 C21 C22 C23 -174.1(3) . .
C21 C22 O22 C67 102.7(3) . .
C23 C22 O22 C67 -81.3(3) . .
O22 C22 C23 C24 -179.1(3) . .
C21 C22 C23 C24 -3.3(4) . .
O22 C22 C23 C61 4.0(4) . .
C21 C22 C23 C61 179.8(3) . .
C22 C23 C24 C25 1.9(4) . .
C61 C23 C24 C25 178.7(3) . .
C23 C24 C25 C26 0.0(4) . .
C23 C24 C25 C51 -176.8(3) . .
C24 C25 C26 O26 178.1(3) . .
C51 C25 C26 O26 -5.0(4) . .
C24 C25 C26 C21 -0.6(4) . .
C51 C25 C26 C21 176.3(3) . .
C22 C21 C26 C25 -0.8(4) . .
C43 C21 C26 C25 176.1(3) . .
C22 C21 C26 O26 -179.5(3) . .
C43 C21 C26 O26 -2.6(4) . .
C25 C26 O26 C57 84.7(3) . .
C21 C26 O26 C57 -96.5(3) . .
C36 N31 C32 C33 1.7(6) . .
N31 C32 C33 C34 -2.3(6) . .
N31 C32 C33 C11 176.3(3) . .
C16 C11 C33 C32 -84.6(4) . .
C12 C11 C33 C32 96.6(4) . .
C16 C11 C33 C34 93.8(4) . .
C12 C11 C33 C34 -84.9(4) . .
C32 C33 C34 C35 0.9(6) . .
C11 C33 C34 C35 -177.6(4) . .
C33 C34 C35 C36 0.7(7) . .
C32 N31 C36 C35 0.2(6) . .
C34 C35 C36 N31 -1.3(7) . .
C46 N41 C42 C43 -0.2(5) . .
N41 C42 C43 C44 0.6(5) . .
N41 C42 C43 C21 -179.2(3) . .
C22 C21 C43 C44 -56.0(4) . .
C26 C21 C43 C44 127.3(3) . .
C22 C21 C43 C42 123.8(3) . .
C26 C21 C43 C42 -53.0(4) . .
C42 C43 C44 C45 -1.1(4) . .
C21 C43 C44 C45 178.6(3) . .
C43 C44 C45 C46 1.2(5) . .
C42 N41 C46 C45 0.3(5) . .
C44 C45 C46 N41 -0.9(5) . .
C14 C13 C51 C52A 33.2(4) . .
C12 C13 C51 C52A -150.0(3) . .
C14 C13 C51 C25 -93.7(3) . .
C12 C13 C51 C25 83.1(3) . .
C26 C25 C51 C13 -86.5(3) . .
C24 C25 C51 C13 90.2(3) . .
C26 C25 C51 C52A 146.6(3) . .
C24 C25 C51 C52A -36.6(4) . .
C13 C51 C52A C53A 178.3(3) . .
C25 C51 C52A C53A -58.0(3) . .
C51 C52A C53A C54A -173.9(3) . .
C52A C53A C54A C55A 71.4(4) . .
C53A C54A C55A C56A -178.9(3) . .
C53B C54B C55B C56B 178(3) . .
C26 O26 C57 O12 -94.1(3) . .
C12 O12 C57 O26 91.3(3) . .
C24 C23 C61 C15 -89.8(3) . 8_665
C22 C23 C61 C15 87.0(3) . 8_665
C24 C23 C61 C62 36.6(4) . .
C22 C23 C61 C62 -146.6(3) . .
C15 C61 C62 C63 -164.7(2) 8_665 .
C23 C61 C62 C63 71.3(3) . .
C61 C62 C63 C64 178.0(3) . .
C62 C63 C64 C65 75.5(4) . .
C63 C64 C65 C66 -176.5(3) . .
C22 O22 C67 O16 92.8(3) . 8_665
